data_7228363
loop_
_publ_author_name
'Yoshida, Yukihiro'
'Nakamura, Yuto'
'Kishida, Hideo'
'Hayama, Hiromi'
'Nakano, Yoshiaki'
'Yamochi, Hideki'
'Saito, Gunzi'

_publ_section_title
;
 Racemic Charge-Transfer Complexes of Helical Polycyclic Aromatic
 Hydrocarbon Molecule
;
_journal_name_full CrystEngComm
_journal_paper_doi 10.1039/C7CE00763A
_journal_year 2017
_chemical_formula_moiety '(C26 H16), (C12 H4 N4)'
_chemical_formula_sum 'C38 H20 N4'
_chemical_formula_weight 532.60
_chemical_name_common ([6]helicene)(TCNQ)
_chemical_name_systematic
; 
 ? 
;
_space_group_IT_number 14
_symmetry_cell_setting monoclinic
_symmetry_space_group_name_Hall '-P 2ybc'
_symmetry_space_group_name_H-M 'P 1 21/c 1'
_atom_sites_solution_hydrogens geom
_atom_sites_solution_primary direct
_atom_sites_solution_secondary difmap
_audit_creation_method SHELXL-97
_audit_update_record
;
2017-02-17 deposited with the CCDC.
2017-06-02 downloaded from the CCDC.
;
_cell_angle_alpha 90.00
_cell_angle_beta 92.882(1)
_cell_angle_gamma 90.00
_cell_formula_units_Z 8
_cell_length_a 8.2077(5)
_cell_length_b 33.7880(19)
_cell_length_c 19.3173(11)
_cell_measurement_reflns_used 8579
_cell_measurement_temperature 100(2)
_cell_measurement_theta_max 27.97
_cell_measurement_theta_min 2.41
_cell_volume 5350.3(5)
_computing_cell_refinement 'Bruker SAINT'
_computing_data_collection 'Bruker APEX2'
_computing_data_reduction 'Bruker SAINT'
_computing_molecular_graphics 'Bruker SHELXTL'
_computing_publication_material 'Bruker SHELXTL'
_computing_structure_refinement 'SHELXL-2013 (Sheldrick, 2013)'
_computing_structure_solution 'SHELXS-2013 (Sheldrick, 2013)'
_diffrn_ambient_temperature 100(2)
_diffrn_detector_area_resol_mean 8.333
_diffrn_measured_fraction_theta_full 1.000
_diffrn_measured_fraction_theta_max 1.000
_diffrn_measurement_device_type 'Bruker APEX-II CCD'
_diffrn_measurement_method '\f and \w scans'
_diffrn_radiation_monochromator graphite
_diffrn_radiation_source 'fine-focus sealed tube'
_diffrn_radiation_type MoK\a
_diffrn_radiation_wavelength 0.71073
_diffrn_reflns_av_R_equivalents 0.0678
_diffrn_reflns_av_sigmaI/netI 0.0606
_diffrn_reflns_limit_h_max 10
_diffrn_reflns_limit_h_min -10
_diffrn_reflns_limit_k_max 42
_diffrn_reflns_limit_k_min -42
_diffrn_reflns_limit_l_max 24
_diffrn_reflns_limit_l_min -24
_diffrn_reflns_number 55575
_diffrn_reflns_theta_full 25.00
_diffrn_reflns_theta_max 26.37
_diffrn_reflns_theta_min 1.21
_exptl_absorpt_coefficient_mu 0.079
_exptl_absorpt_correction_T_max 0.9962
_exptl_absorpt_correction_T_min 0.9636
_exptl_absorpt_correction_type numerical
_exptl_crystal_colour black
_exptl_crystal_density_diffrn 1.322
_exptl_crystal_density_method 'not measured'
_exptl_crystal_description rod
_exptl_crystal_F_000 2208
_exptl_crystal_size_max 0.47
_exptl_crystal_size_mid 0.06
_exptl_crystal_size_min 0.05
_refine_diff_density_max 0.209
_refine_diff_density_min -0.208
_refine_diff_density_rms 0.043
_refine_ls_extinction_method none
_refine_ls_goodness_of_fit_ref 0.975
_refine_ls_hydrogen_treatment constr
_refine_ls_matrix_type full
_refine_ls_number_parameters 757
_refine_ls_number_reflns 10950
_refine_ls_number_restraints 0
_refine_ls_restrained_S_all 0.975
_refine_ls_R_factor_all 0.0986
_refine_ls_R_factor_gt 0.0482
_refine_ls_shift/su_max 0.001
_refine_ls_shift/su_mean 0.000
_refine_ls_structure_factor_coef Fsqd
_refine_ls_weighting_details 'calc w=1/[\s^2^(Fo^2^)+(0.0492P)^2^+0.0000P] where P=(Fo^2^+2Fc^2^)/3'
_refine_ls_weighting_scheme calc
_refine_ls_wR_factor_gt 0.0906
_refine_ls_wR_factor_ref 0.1045
_reflns_number_gt 6822
_reflns_number_total 10950
_reflns_threshold_expression >2sigma(I)
_cod_data_source_file c7ce00763a2.cif
_cod_data_source_block 6helicene-TCNQ
_cod_depositor_comments
;
The following automatic conversions were performed:

'_symmetry_cell_setting' value 'Monoclinic' changed to 'monoclinic'
according to
/home/data/users/saulius/crontab/automatic-downloads/rss-feeds/RSC/lib/dictionaries/cif_core.dic
dictionary named 'cif_core.dic' version 2.4.2 from 2011-04-26.

Automatic conversion script
Id: cif_fix_values 4973 2017-02-22 13:04:09Z antanas 
;
_cod_original_sg_symbol_H-M 'P2(1)/c  '
_cod_database_code 7228363

loop_
_symmetry_equiv_pos_as_xyz
'x, y, z'
'-x, y+1/2, -z+1/2'
'-x, -y, -z'
'x, -y-1/2, z-1/2'

loop_
_atom_site_label
_atom_site_type_symbol
_atom_site_fract_x
_atom_site_fract_y
_atom_site_fract_z
_atom_site_U_iso_or_equiv
_atom_site_adp_type
_atom_site_occupancy
_atom_site_symmetry_multiplicity
_atom_site_calc_flag
_atom_site_refinement_flags
C1 C 0.9275(2) 0.02551(5) 0.10650(9) 0.0253(4) Uani 1 1 d .
H1 H 0.9542 0.0015 0.0864 0.030 Uiso 1 1 calc R
C2 C 1.0499(2) 0.05290(5) 0.12490(9) 0.0230(4) Uani 1 1 d .
H2 H 1.1575 0.0476 0.1151 0.028 Uiso 1 1 calc R
C3 C 0.7692(2) 0.03413(5) 0.11812(9) 0.0240(4) Uani 1 1 d .
H3 H 0.6883 0.0158 0.1057 0.029 Uiso 1 1 calc R
C4 C 1.0117(2) 0.08742(5) 0.15725(8) 0.0196(4) Uani 1 1 d .
H4 H 1.0946 0.1051 0.1698 0.024 Uiso 1 1 calc R
C5 C 0.72523(19) 0.07028(5) 0.14871(8) 0.0193(4) Uani 1 1 d .
C6 C 0.84933(19) 0.09687(5) 0.17209(8) 0.0179(4) Uani 1 1 d .
C7 C 0.5581(2) 0.08190(5) 0.15100(8) 0.0233(4) Uani 1 1 d .
H7 H 0.4759 0.0636 0.1408 0.028 Uiso 1 1 calc R
C8 C 0.5191(2) 0.11938(5) 0.16788(8) 0.0238(4) Uani 1 1 d .
H8 H 0.4105 0.1273 0.1643 0.029 Uiso 1 1 calc R
C9 C 0.6417(2) 0.14713(5) 0.19117(8) 0.0210(4) Uani 1 1 d .
C10 C 0.80379(19) 0.13435(5) 0.20301(8) 0.0184(4) Uani 1 1 d .
C11 C 0.6019(2) 0.18762(5) 0.19963(9) 0.0258(4) Uani 1 1 d .
H11 H 0.4943 0.1959 0.1929 0.031 Uiso 1 1 calc R
C12 C 0.7203(2) 0.21421(5) 0.21746(9) 0.0263(4) Uani 1 1 d .
H12 H 0.6957 0.2411 0.2171 0.032 Uiso 1 1 calc R
C13 C 0.8813(2) 0.20170(5) 0.23676(8) 0.0230(4) Uani 1 1 d .
C14 C 0.9186(2) 0.16084(5) 0.23864(8) 0.0194(4) Uani 1 1 d .
C15 C 1.0055(2) 0.22978(6) 0.25313(9) 0.0292(5) Uani 1 1 d .
H15 H 0.9820 0.2567 0.2498 0.035 Uiso 1 1 calc R
C16 C 1.1581(2) 0.21798(5) 0.27353(9) 0.0285(5) Uani 1 1 d .
H16 H 1.2416 0.2365 0.2780 0.034 Uiso 1 1 calc R
C17 C 1.1919(2) 0.17751(5) 0.28818(8) 0.0225(4) Uani 1 1 d .
C18 C 1.06803(19) 0.14884(5) 0.27595(8) 0.0185(4) Uani 1 1 d .
C19 C 1.3487(2) 0.16594(6) 0.31589(9) 0.0265(4) Uani 1 1 d .
H19 H 1.4293 0.1850 0.3234 0.032 Uiso 1 1 calc R
C20 C 1.3828(2) 0.12793(6) 0.33143(9) 0.0264(4) Uani 1 1 d .
H20 H 1.4892 0.1207 0.3445 0.032 Uiso 1 1 calc R
C21 C 1.2576(2) 0.09869(5) 0.32803(8) 0.0216(4) Uani 1 1 d .
C22 C 1.0964(2) 0.10964(5) 0.30527(8) 0.0193(4) Uani 1 1 d .
C23 C 1.2890(2) 0.05975(6) 0.35097(9) 0.0281(4) Uani 1 1 d .
H23 H 1.3958 0.0521 0.3624 0.034 Uiso 1 1 calc R
C24 C 1.1655(2) 0.03304(6) 0.35667(9) 0.0303(5) Uani 1 1 d .
H24 H 1.1883 0.0071 0.3700 0.036 Uiso 1 1 calc R
C25 C 1.0045(2) 0.04510(5) 0.34220(9) 0.0254(4) Uani 1 1 d .
H25 H 0.9193 0.0277 0.3499 0.030 Uiso 1 1 calc R
C26 C 0.9707(2) 0.08233(5) 0.31669(8) 0.0208(4) Uani 1 1 d .
H26 H 0.8628 0.0896 0.3068 0.025 Uiso 1 1 calc R
C27 C 0.4701(2) 0.77097(5) 0.11816(9) 0.0280(4) Uani 1 1 d .
H27 H 0.5038 0.7467 0.1013 0.034 Uiso 1 1 calc R
C28 C 0.5844(2) 0.80051(5) 0.13472(9) 0.0248(4) Uani 1 1 d .
H28 H 0.6940 0.7962 0.1271 0.030 Uiso 1 1 calc R
C29 C 0.3088(2) 0.77798(5) 0.12691(9) 0.0261(4) Uani 1 1 d .
H29 H 0.2329 0.7583 0.1156 0.031 Uiso 1 1 calc R
C30 C 0.53629(19) 0.83567(5) 0.16212(8) 0.0202(4) Uani 1 1 d .
H30 H 0.6144 0.8549 0.1731 0.024 Uiso 1 1 calc R
C31 C 0.2549(2) 0.81445(5) 0.15269(8) 0.0206(4) Uani 1 1 d .
C32 C 0.37097(19) 0.84357(5) 0.17414(8) 0.0185(4) Uani 1 1 d .
C33 C 0.0850(2) 0.82353(6) 0.15252(8) 0.0244(4) Uani 1 1 d .
H33 H 0.0081 0.8038 0.1433 0.029 Uiso 1 1 calc R
C34 C 0.0361(2) 0.86068(5) 0.16565(8) 0.0236(4) Uani 1 1 d .
H34 H -0.0744 0.8668 0.1610 0.028 Uiso 1 1 calc R
C35 C 0.1496(2) 0.89091(5) 0.18647(8) 0.0202(4) Uani 1 1 d .
C36 C 0.31520(19) 0.88117(5) 0.20073(8) 0.0175(4) Uani 1 1 d .
C37 C 0.0979(2) 0.93089(5) 0.19060(9) 0.0251(4) Uani 1 1 d .
H37 H -0.0116 0.9372 0.1821 0.030 Uiso 1 1 calc R
C38 C 0.2064(2) 0.95983(5) 0.20671(9) 0.0265(4) Uani 1 1 d .
H38 H 0.1737 0.9862 0.2035 0.032 Uiso 1 1 calc R
C39 C 0.3696(2) 0.95071(5) 0.22850(8) 0.0233(4) Uani 1 1 d .
C40 C 0.42077(19) 0.91064(5) 0.23402(8) 0.0193(4) Uani 1 1 d .
C41 C 0.4832(2) 0.98174(6) 0.24356(9) 0.0287(5) Uani 1 1 d .
H41 H 0.4497 1.0079 0.2390 0.034 Uiso 1 1 calc R
C42 C 0.6389(2) 0.97357(6) 0.26433(9) 0.0306(5) Uani 1 1 d .
H42 H 0.7153 0.9939 0.2676 0.037 Uiso 1 1 calc R
C43 C 0.6872(2) 0.93428(5) 0.28121(8) 0.0231(4) Uani 1 1 d .
C44 C 0.5741(2) 0.90285(5) 0.27211(8) 0.0196(4) Uani 1 1 d .
C45 C 0.8479(2) 0.92661(6) 0.30909(9) 0.0281(4) Uani 1 1 d .
H45 H 0.9213 0.9475 0.3146 0.034 Uiso 1 1 calc R
C46 C 0.8964(2) 0.88979(6) 0.32769(9) 0.0270(5) Uani 1 1 d .
H46 H 1.0054 0.8850 0.3403 0.032 Uiso 1 1 calc R
C47 C 0.7813(2) 0.85824(5) 0.32802(8) 0.0231(4) Uani 1 1 d .
C48 C 0.6161(2) 0.86547(5) 0.30538(8) 0.0195(4) Uani 1 1 d .
C49 C 0.8261(2) 0.82089(6) 0.35473(9) 0.0291(5) Uani 1 1 d .
H49 H 0.9355 0.8155 0.3657 0.035 Uiso 1 1 calc R
C50 C 0.7112(2) 0.79235(6) 0.36492(9) 0.0312(5) Uani 1 1 d .
H50 H 0.7427 0.7675 0.3812 0.037 Uiso 1 1 calc R
C51 C 0.5465(2) 0.80086(5) 0.35066(9) 0.0273(4) Uani 1 1 d .
H51 H 0.4675 0.7824 0.3614 0.033 Uiso 1 1 calc R
C52 C 0.5004(2) 0.83630(5) 0.32090(8) 0.0217(4) Uani 1 1 d .
H52 H 0.3903 0.8412 0.3107 0.026 Uiso 1 1 calc R
C53 C 0.3379(2) 0.08599(5) 0.52865(8) 0.0208(4) Uani 1 1 d .
C54 C 0.1677(2) 0.07817(5) 0.51168(8) 0.0225(4) Uani 1 1 d .
H54 H 0.1266 0.0529 0.5182 0.027 Uiso 1 1 calc R
C55 C 0.0676(2) 0.10671(5) 0.48671(8) 0.0228(4) Uani 1 1 d .
H55 H -0.0416 0.1010 0.4761 0.027 Uiso 1 1 calc R
C56 C 0.1276(2) 0.14607(5) 0.47612(8) 0.0208(4) Uani 1 1 d .
C57 C 0.2982(2) 0.15374(5) 0.49207(8) 0.0223(4) Uani 1 1 d .
H57 H 0.3396 0.1789 0.4848 0.027 Uiso 1 1 calc R
C58 C 0.3981(2) 0.12530(5) 0.51717(8) 0.0221(4) Uani 1 1 d .
H58 H 0.5076 0.1310 0.5273 0.026 Uiso 1 1 calc R
C59 C 0.4401(2) 0.05686(5) 0.55520(9) 0.0236(4) Uani 1 1 d .
C60 C 0.3865(2) 0.01701(6) 0.56254(9) 0.0249(4) Uani 1 1 d .
C61 C 0.6076(2) 0.06487(5) 0.57541(9) 0.0272(4) Uani 1 1 d .
C62 C 0.0249(2) 0.17591(5) 0.45254(8) 0.0220(4) Uani 1 1 d .
C63 C -0.1451(2) 0.16969(5) 0.43514(9) 0.0277(4) Uani 1 1 d .
C64 C 0.0818(2) 0.21578(6) 0.44666(9) 0.0221(4) Uani 1 1 d .
N1 N 0.34502(19) -0.01536(5) 0.56735(8) 0.0343(4) Uani 1 1 d .
N2 N 0.7412(2) 0.07124(5) 0.59147(9) 0.0385(4) Uani 1 1 d .
N3 N -0.2812(2) 0.16544(5) 0.42121(9) 0.0445(5) Uani 1 1 d .
N4 N 0.12600(18) 0.24779(5) 0.44296(8) 0.0298(4) Uani 1 1 d .
C65 C 0.1687(2) 0.83407(5) 0.97253(8) 0.0188(4) Uani 1 1 d .
C66 C 0.1007(2) 0.87158(5) 0.99225(8) 0.0200(4) Uani 1 1 d .
H66 H -0.0118 0.8751 0.9890 0.024 Uiso 1 1 calc R
C67 C 0.19641(19) 0.90131(5) 1.01506(8) 0.0198(4) Uani 1 1 d .
H67 H 0.1496 0.9251 1.0280 0.024 Uiso 1 1 calc R
C68 C 0.3717(2) 0.89693(5) 1.01990(8) 0.0189(4) Uani 1 1 d .
C69 C 0.4394(2) 0.85935(5) 1.00118(8) 0.0199(4) Uani 1 1 d .
H69 H 0.5519 0.8558 1.0044 0.024 Uiso 1 1 calc R
C70 C 0.34341(19) 0.82939(5) 0.97921(8) 0.0195(4) Uani 1 1 d .
H70 H 0.3900 0.8053 0.9681 0.023 Uiso 1 1 calc R
C71 C 0.0691(2) 0.80399(5) 0.94810(9) 0.0209(4) Uani 1 1 d .
C72 C -0.1035(2) 0.80968(5) 0.93531(9) 0.0256(4) Uani 1 1 d .
C73 C 0.1278(2) 0.76508(6) 0.93461(9) 0.0224(4) Uani 1 1 d .
C74 C 0.47072(19) 0.92821(5) 1.04028(8) 0.0193(4) Uani 1 1 d .
C75 C 0.4058(2) 0.96664(5) 1.05376(8) 0.0198(4) Uani 1 1 d .
C76 C 0.6449(2) 0.92480(5) 1.04718(9) 0.0231(4) Uani 1 1 d .
N5 N -0.24096(19) 0.81446(5) 0.92430(9) 0.0372(4) Uani 1 1 d .
N6 N 0.17231(18) 0.73329(5) 0.92560(8) 0.0314(4) Uani 1 1 d .
N7 N 0.35716(17) 0.99795(5) 1.06295(8) 0.0267(4) Uani 1 1 d .
N8 N 0.78448(19) 0.92233(5) 1.05314(8) 0.0339(4) Uani 1 1 d .

loop_
_atom_site_aniso_label
_atom_site_aniso_U_11
_atom_site_aniso_U_22
_atom_site_aniso_U_33
_atom_site_aniso_U_23
_atom_site_aniso_U_13
_atom_site_aniso_U_12
C1 0.0339(11) 0.0184(10) 0.0227(10) -0.0038(8) -0.0049(8) 0.0043(8)
C2 0.0224(9) 0.0256(10) 0.0206(10) -0.0019(8) -0.0019(7) 0.0066(8)
C3 0.0284(10) 0.0215(10) 0.0213(10) 0.0011(8) -0.0054(8) -0.0060(8)
C4 0.0194(9) 0.0221(10) 0.0170(9) 0.0008(8) -0.0013(7) -0.0016(8)
C5 0.0205(9) 0.0228(10) 0.0146(9) 0.0036(8) -0.0012(7) -0.0029(8)
C6 0.0202(9) 0.0213(10) 0.0120(8) 0.0020(7) 0.0002(7) 0.0000(7)
C7 0.0191(9) 0.0320(11) 0.0186(9) 0.0035(8) -0.0003(7) -0.0063(8)
C8 0.0166(9) 0.0364(12) 0.0185(9) 0.0034(8) 0.0019(7) 0.0031(8)
C9 0.0233(9) 0.0270(11) 0.0130(9) 0.0029(8) 0.0037(7) 0.0040(8)
C10 0.0201(9) 0.0213(10) 0.0139(9) 0.0027(7) 0.0025(7) -0.0007(7)
C11 0.0272(10) 0.0333(12) 0.0175(9) 0.0032(8) 0.0064(7) 0.0109(9)
C12 0.0379(11) 0.0209(10) 0.0205(10) 0.0015(8) 0.0053(8) 0.0083(9)
C13 0.0353(11) 0.0191(10) 0.0149(9) -0.0001(7) 0.0042(8) 0.0011(8)
C14 0.0231(9) 0.0211(10) 0.0146(9) 0.0014(7) 0.0060(7) -0.0003(8)
C15 0.0479(13) 0.0194(11) 0.0206(10) -0.0008(8) 0.0043(9) -0.0025(9)
C16 0.0416(12) 0.0257(11) 0.0184(10) -0.0035(8) 0.0038(8) -0.0135(9)
C17 0.0282(10) 0.0261(11) 0.0133(9) -0.0031(8) 0.0034(7) -0.0064(8)
C18 0.0213(9) 0.0199(10) 0.0148(9) -0.0026(7) 0.0050(7) -0.0023(7)
C19 0.0230(10) 0.0389(13) 0.0178(9) -0.0050(9) 0.0029(7) -0.0129(9)
C20 0.0190(9) 0.0430(13) 0.0172(9) -0.0054(9) 0.0011(7) -0.0008(9)
C21 0.0206(9) 0.0312(11) 0.0129(9) -0.0049(8) 0.0004(7) 0.0009(8)
C22 0.0208(9) 0.0232(10) 0.0137(9) -0.0050(7) 0.0006(7) -0.0015(8)
C23 0.0271(10) 0.0345(12) 0.0222(10) -0.0044(9) -0.0046(8) 0.0108(9)
C24 0.0429(12) 0.0232(11) 0.0242(10) -0.0007(8) -0.0056(9) 0.0070(9)
C25 0.0315(10) 0.0224(10) 0.0217(10) -0.0003(8) -0.0049(8) -0.0047(8)
C26 0.0218(9) 0.0229(10) 0.0173(9) -0.0013(8) -0.0029(7) -0.0005(8)
C27 0.0384(11) 0.0213(10) 0.0237(10) -0.0021(8) -0.0030(8) 0.0068(9)
C28 0.0240(10) 0.0289(11) 0.0214(10) -0.0011(8) -0.0016(7) 0.0076(8)
C29 0.0336(11) 0.0217(11) 0.0225(10) 0.0022(8) -0.0039(8) -0.0055(8)
C30 0.0197(9) 0.0239(10) 0.0169(9) 0.0001(8) -0.0017(7) -0.0008(8)
C31 0.0235(9) 0.0223(10) 0.0158(9) 0.0027(7) -0.0006(7) -0.0032(8)
C32 0.0191(9) 0.0224(10) 0.0138(9) 0.0027(7) -0.0005(7) -0.0002(7)
C33 0.0226(9) 0.0300(11) 0.0204(10) 0.0036(8) -0.0005(7) -0.0067(8)
C34 0.0149(9) 0.0378(12) 0.0184(9) 0.0041(8) 0.0027(7) 0.0001(8)
C35 0.0211(9) 0.0258(10) 0.0139(9) 0.0023(7) 0.0035(7) 0.0026(8)
C36 0.0182(9) 0.0208(10) 0.0135(9) 0.0036(7) 0.0024(7) -0.0013(7)
C37 0.0243(10) 0.0339(12) 0.0174(9) 0.0037(8) 0.0042(7) 0.0097(9)
C38 0.0367(11) 0.0245(11) 0.0188(10) 0.0023(8) 0.0046(8) 0.0081(9)
C39 0.0341(11) 0.0215(10) 0.0146(9) -0.0005(8) 0.0042(8) 0.0010(8)
C40 0.0208(9) 0.0224(10) 0.0152(9) 0.0001(7) 0.0062(7) 0.0009(8)
C41 0.0478(13) 0.0183(10) 0.0200(10) -0.0001(8) 0.0014(9) -0.0028(9)
C42 0.0442(12) 0.0275(12) 0.0201(10) -0.0010(8) 0.0017(9) -0.0156(10)
C43 0.0271(10) 0.0295(11) 0.0131(9) -0.0024(8) 0.0037(7) -0.0087(8)
C44 0.0222(9) 0.0244(10) 0.0126(9) -0.0015(7) 0.0043(7) -0.0034(8)
C45 0.0277(10) 0.0385(13) 0.0186(9) -0.0064(9) 0.0050(8) -0.0142(9)
C46 0.0178(9) 0.0452(13) 0.0182(10) -0.0065(9) 0.0021(7) -0.0034(9)
C47 0.0209(9) 0.0336(11) 0.0150(9) -0.0048(8) 0.0020(7) 0.0010(8)
C48 0.0213(9) 0.0230(10) 0.0144(9) -0.0032(7) 0.0015(7) -0.0015(8)
C49 0.0242(10) 0.0389(13) 0.0235(10) -0.0064(9) -0.0047(8) 0.0085(9)
C50 0.0428(12) 0.0256(11) 0.0244(11) -0.0034(8) -0.0073(9) 0.0084(10)
C51 0.0354(11) 0.0245(11) 0.0215(10) -0.0012(8) -0.0052(8) -0.0047(9)
C52 0.0241(9) 0.0248(10) 0.0157(9) -0.0018(8) -0.0040(7) -0.0014(8)
C53 0.0222(9) 0.0267(11) 0.0136(9) -0.0015(8) 0.0024(7) -0.0007(8)
C54 0.0262(10) 0.0219(10) 0.0196(9) -0.0004(8) 0.0029(7) -0.0029(8)
C55 0.0204(9) 0.0293(11) 0.0186(9) -0.0017(8) 0.0003(7) -0.0050(8)
C56 0.0227(9) 0.0256(10) 0.0143(9) -0.0014(8) 0.0017(7) -0.0015(8)
C57 0.0256(10) 0.0232(11) 0.0183(9) 0.0002(8) 0.0020(7) -0.0036(8)
C58 0.0201(9) 0.0294(11) 0.0167(9) -0.0019(8) 0.0011(7) -0.0035(8)
C59 0.0249(10) 0.0269(11) 0.0190(9) -0.0009(8) 0.0025(7) 0.0014(8)
C60 0.0242(10) 0.0289(12) 0.0216(10) 0.0007(9) 0.0025(8) 0.0042(9)
C61 0.0300(11) 0.0272(11) 0.0243(10) 0.0012(8) 0.0004(8) 0.0048(9)
C62 0.0218(9) 0.0247(10) 0.0193(9) 0.0008(8) 0.0002(7) -0.0024(8)
C63 0.0288(11) 0.0248(11) 0.0292(11) 0.0019(8) -0.0008(8) 0.0009(9)
C64 0.0200(9) 0.0276(12) 0.0187(10) 0.0023(8) 0.0024(7) 0.0022(8)
N1 0.0352(9) 0.0334(11) 0.0346(10) 0.0024(8) 0.0041(7) 0.0026(8)
N2 0.0308(10) 0.0388(11) 0.0449(11) 0.0031(8) -0.0063(8) 0.0019(8)
N3 0.0280(10) 0.0457(12) 0.0585(13) 0.0038(9) -0.0125(9) -0.0018(8)
N4 0.0294(9) 0.0307(10) 0.0296(9) 0.0032(8) 0.0042(7) 0.0007(8)
C65 0.0229(9) 0.0210(10) 0.0126(9) 0.0030(7) 0.0015(7) 0.0006(8)
C66 0.0186(9) 0.0235(10) 0.0180(9) 0.0026(8) 0.0012(7) 0.0014(8)
C67 0.0223(9) 0.0198(10) 0.0173(9) 0.0013(7) 0.0022(7) 0.0051(8)
C68 0.0221(9) 0.0226(10) 0.0120(8) 0.0023(7) 0.0017(7) 0.0004(8)
C69 0.0193(9) 0.0234(10) 0.0169(9) 0.0015(8) 0.0004(7) 0.0023(8)
C70 0.0236(9) 0.0178(10) 0.0174(9) 0.0011(7) 0.0029(7) 0.0039(8)
C71 0.0204(9) 0.0231(10) 0.0192(9) 0.0008(8) 0.0014(7) 0.0009(8)
C72 0.0310(11) 0.0185(10) 0.0269(10) -0.0022(8) -0.0023(8) -0.0022(8)
C73 0.0204(9) 0.0246(11) 0.0224(10) -0.0015(8) 0.0012(7) -0.0019(8)
C74 0.0199(9) 0.0207(10) 0.0175(9) 0.0014(7) 0.0011(7) 0.0014(8)
C75 0.0182(9) 0.0245(11) 0.0169(9) -0.0013(8) 0.0013(7) -0.0023(8)
C76 0.0271(11) 0.0180(10) 0.0238(10) -0.0018(8) -0.0021(8) 0.0005(8)
N5 0.0285(10) 0.0319(10) 0.0501(11) -0.0057(8) -0.0083(8) 0.0020(8)
N6 0.0297(9) 0.0284(10) 0.0366(10) -0.0037(8) 0.0057(7) -0.0010(8)
N7 0.0249(8) 0.0269(10) 0.0287(9) -0.0042(7) 0.0040(7) -0.0011(7)
N8 0.0255(9) 0.0307(10) 0.0449(11) -0.0033(8) -0.0048(7) 0.0023(7)

loop_
_atom_type_symbol
_atom_type_description
_atom_type_scat_dispersion_real
_atom_type_scat_dispersion_imag
_atom_type_scat_source
C C 0.0033 0.0016 'International Tables Vol C Tables 4.2.6.8 and 6.1.1.4'
H H 0.0000 0.0000 'International Tables Vol C Tables 4.2.6.8 and 6.1.1.4'
N N 0.0061 0.0033 'International Tables Vol C Tables 4.2.6.8 and 6.1.1.4'

loop_
_geom_angle_atom_site_label_1
_geom_angle_atom_site_label_2
_geom_angle_atom_site_label_3
_geom_angle
C3 C1 C2 119.71(16)
C3 C1 H1 120.1
C2 C1 H1 120.1
C4 C2 C1 120.17(16)
C4 C2 H2 119.9
C1 C2 H2 119.9
C1 C3 C5 121.35(16)
C1 C3 H3 119.3
C5 C3 H3 119.3
C2 C4 C6 121.70(16)
C2 C4 H4 119.1
C6 C4 H4 119.1
C3 C5 C6 119.21(15)
C3 C5 C7 121.08(15)
C6 C5 C7 119.49(16)
C4 C6 C5 117.57(15)
C4 C6 C10 122.91(15)
C5 C6 C10 119.16(15)
C8 C7 C5 120.33(16)
C8 C7 H7 119.8
C5 C7 H7 119.8
C7 C8 C9 121.21(16)
C7 C8 H8 119.4
C9 C8 H8 119.4
C10 C9 C11 119.94(16)
C10 C9 C8 119.65(16)
C11 C9 C8 120.36(15)
C9 C10 C14 118.37(15)
C9 C10 C6 117.40(15)
C14 C10 C6 123.90(14)
C12 C11 C9 120.17(16)
C12 C11 H11 119.9
C9 C11 H11 119.9
C11 C12 C13 121.02(17)
C11 C12 H12 119.5
C13 C12 H12 119.5
C14 C13 C15 119.71(16)
C14 C13 C12 119.68(16)
C15 C13 C12 120.61(17)
C13 C14 C10 117.15(15)
C13 C14 C18 117.56(15)
C10 C14 C18 125.29(15)
C16 C15 C13 120.84(18)
C16 C15 H15 119.6
C13 C15 H15 119.6
C15 C16 C17 120.64(17)
C15 C16 H16 119.7
C17 C16 H16 119.7
C18 C17 C16 119.62(16)
C18 C17 C19 120.20(16)
C16 C17 C19 120.17(16)
C17 C18 C14 118.31(15)
C17 C18 C22 117.30(15)
C14 C18 C22 124.29(14)
C20 C19 C17 121.31(16)
C20 C19 H19 119.3
C17 C19 H19 119.3
C19 C20 C21 120.72(17)
C19 C20 H20 119.6
C21 C20 H20 119.6
C23 C21 C22 119.53(16)
C23 C21 C20 120.91(16)
C22 C21 C20 119.44(17)
C26 C22 C21 117.28(16)
C26 C22 C18 123.57(15)
C21 C22 C18 119.03(15)
C24 C23 C21 121.18(17)
C24 C23 H23 119.4
C21 C23 H23 119.4
C23 C24 C25 119.33(18)
C23 C24 H24 120.3
C25 C24 H24 120.3
C26 C25 C24 120.67(17)
C26 C25 H25 119.7
C24 C25 H25 119.7
C25 C26 C22 121.29(16)
C25 C26 H26 119.4
C22 C26 H26 119.4
C29 C27 C28 119.53(17)
C29 C27 H27 120.2
C28 C27 H27 120.2
C30 C28 C27 120.40(16)
C30 C28 H28 119.8
C27 C28 H28 119.8
C27 C29 C31 121.33(17)
C27 C29 H29 119.3
C31 C29 H29 119.3
C28 C30 C32 121.76(16)
C28 C30 H30 119.1
C32 C30 H30 119.1
C29 C31 C32 119.49(16)
C29 C31 C33 120.75(16)
C32 C31 C33 119.58(16)
C30 C32 C31 117.24(15)
C30 C32 C36 123.04(15)
C31 C32 C36 119.43(15)
C34 C33 C31 120.06(16)
C34 C33 H33 120.0
C31 C33 H33 120.0
C33 C34 C35 121.57(16)
C33 C34 H34 119.2
C35 C34 H34 119.2
C36 C35 C37 119.92(16)
C36 C35 C34 119.79(16)
C37 C35 C34 120.26(15)
C35 C36 C40 118.33(15)
C35 C36 C32 116.89(14)
C40 C36 C32 124.46(14)
C38 C37 C35 120.46(16)
C38 C37 H37 119.8
C35 C37 H37 119.8
C37 C38 C39 120.94(17)
C37 C38 H38 119.5
C39 C38 H38 119.5
C38 C39 C40 120.08(16)
C38 C39 C41 120.01(17)
C40 C39 C41 119.90(16)
C39 C40 C36 116.99(15)
C39 C40 C44 117.21(15)
C36 C40 C44 125.81(15)
C42 C41 C39 120.76(18)
C42 C41 H41 119.6
C39 C41 H41 119.6
C41 C42 C43 120.65(17)
C41 C42 H42 119.7
C43 C42 H42 119.7
C44 C43 C42 119.94(16)
C44 C43 C45 120.00(17)
C42 C43 C45 120.04(16)
C43 C44 C40 118.31(15)
C43 C44 C48 117.29(15)
C40 C44 C48 124.29(15)
C46 C45 C43 121.60(17)
C46 C45 H45 119.2
C43 C45 H45 119.2
C45 C46 C47 120.29(17)
C45 C46 H46 119.9
C47 C46 H46 119.9
C49 C47 C48 119.63(16)
C49 C47 C46 120.80(16)
C48 C47 C46 119.43(16)
C52 C48 C47 117.06(16)
C52 C48 C44 123.72(15)
C47 C48 C44 119.10(15)
C50 C49 C47 121.02(17)
C50 C49 H49 119.5
C47 C49 H49 119.5
C49 C50 C51 119.58(18)
C49 C50 H50 120.2
C51 C50 H50 120.2
C52 C51 C50 120.38(17)
C52 C51 H51 119.8
C50 C51 H51 119.8
C51 C52 C48 121.61(16)
C51 C52 H52 119.2
C48 C52 H52 119.2
C59 C53 C58 120.68(16)
C59 C53 C54 121.26(16)
C58 C53 C54 118.06(15)
C55 C54 C53 121.24(17)
C55 C54 H54 119.4
C53 C54 H54 119.4
C54 C55 C56 120.61(16)
C54 C55 H55 119.7
C56 C55 H55 119.7
C62 C56 C55 121.13(16)
C62 C56 C57 120.69(16)
C55 C56 C57 118.17(15)
C58 C57 C56 121.28(16)
C58 C57 H57 119.4
C56 C57 H57 119.4
C57 C58 C53 120.64(16)
C57 C58 H58 119.7
C53 C58 H58 119.7
C53 C59 C60 121.83(16)
C53 C59 C61 121.60(17)
C60 C59 C61 116.55(15)
N1 C60 C59 178.6(2)
N2 C61 C59 179.9(3)
C56 C62 C64 121.26(15)
C56 C62 C63 122.83(16)
C64 C62 C63 115.86(15)
N3 C63 C62 178.8(2)
N4 C64 C62 178.86(19)
C71 C65 C70 121.44(16)
C71 C65 C66 120.60(15)
C70 C65 C66 117.96(15)
C67 C66 C65 121.20(16)
C67 C66 H66 119.4
C65 C66 H66 119.4
C66 C67 C68 120.76(16)
C66 C67 H67 119.6
C68 C67 H67 119.6
C74 C68 C69 121.22(15)
C74 C68 C67 120.74(15)
C69 C68 C67 118.02(15)
C70 C69 C68 121.22(16)
C70 C69 H69 119.4
C68 C69 H69 119.4
C69 C70 C65 120.80(16)
C69 C70 H70 119.6
C65 C70 H70 119.6
C65 C71 C73 122.95(15)
C65 C71 C72 121.61(16)
C73 C71 C72 115.44(15)
N5 C72 C71 179.1(2)
N6 C73 C71 177.73(19)
C68 C74 C75 121.83(15)
C68 C74 C76 122.40(16)
C75 C74 C76 115.74(15)
N7 C75 C74 177.71(19)
N8 C76 C74 179.4(2)

loop_
_geom_bond_atom_site_label_1
_geom_bond_atom_site_label_2
_geom_bond_distance
C1 C3 1.362(2)
C1 C2 1.398(2)
C1 H1 0.9300
C2 C4 1.367(2)
C2 H2 0.9300
C3 C5 1.412(2)
C3 H3 0.9300
C4 C6 1.413(2)
C4 H4 0.9300
C5 C6 1.415(2)
C5 C7 1.429(2)
C6 C10 1.457(2)
C7 C8 1.350(2)
C7 H7 0.9300
C8 C9 1.431(2)
C8 H8 0.9300
C9 C10 1.406(2)
C9 C11 1.418(2)
C10 C14 1.448(2)
C11 C12 1.355(2)
C11 H11 0.9300
C12 C13 1.419(2)
C12 H12 0.9300
C13 C14 1.414(2)
C13 C15 1.417(2)
C14 C18 1.449(2)
C15 C16 1.354(2)
C15 H15 0.9300
C16 C17 1.421(2)
C16 H16 0.9300
C17 C18 1.415(2)
C17 C19 1.424(2)
C18 C22 1.455(2)
C19 C20 1.345(3)
C19 H19 0.9300
C20 C21 1.424(2)
C20 H20 0.9300
C21 C23 1.408(2)
C21 C22 1.422(2)
C22 C26 1.410(2)
C23 C24 1.366(3)
C23 H23 0.9300
C24 C25 1.398(2)
C24 H24 0.9300
C25 C26 1.374(2)
C25 H25 0.9300
C26 H26 0.9300
C27 C29 1.364(2)
C27 C28 1.396(2)
C27 H27 0.9300
C28 C30 1.367(2)
C28 H28 0.9300
C29 C31 1.409(2)
C29 H29 0.9300
C30 C32 1.414(2)
C30 H30 0.9300
C31 C32 1.417(2)
C31 C33 1.427(2)
C32 C36 1.453(2)
C33 C34 1.346(2)
C33 H33 0.9300
C34 C35 1.427(2)
C34 H34 0.9300
C35 C36 1.412(2)
C35 C37 1.420(2)
C36 C40 1.449(2)
C37 C38 1.349(2)
C37 H37 0.9300
C38 C39 1.417(2)
C38 H38 0.9300
C39 C40 1.420(2)
C39 C41 1.423(2)
C40 C44 1.450(2)
C41 C42 1.348(2)
C41 H41 0.9300
C42 C43 1.419(3)
C42 H42 0.9300
C43 C44 1.415(2)
C43 C45 1.423(2)
C44 C48 1.451(2)
C45 C46 1.349(3)
C45 H45 0.9300
C46 C47 1.425(2)
C46 H46 0.9300
C47 C49 1.405(3)
C47 C48 1.425(2)
C48 C52 1.411(2)
C49 C50 1.370(3)
C49 H49 0.9300
C50 C51 1.396(2)
C50 H50 0.9300
C51 C52 1.373(2)
C51 H51 0.9300
C52 H52 0.9300
C53 C59 1.376(2)
C53 C58 1.438(2)
C53 C54 1.443(2)
C54 C55 1.341(2)
C54 H54 0.9300
C55 C56 1.436(2)
C55 H55 0.9300
C56 C62 1.377(2)
C56 C57 1.442(2)
C57 C58 1.338(2)
C57 H57 0.9300
C58 H58 0.9300
C59 C60 1.426(3)
C59 C61 1.436(3)
C60 N1 1.151(2)
C61 N2 1.145(2)
C62 C64 1.432(3)
C62 C63 1.434(2)
C63 N3 1.145(2)
C64 N4 1.144(2)
C65 C71 1.373(2)
C65 C70 1.442(2)
C65 C66 1.444(2)
C66 C67 1.336(2)
C66 H66 0.9300
C67 C68 1.444(2)
C67 H67 0.9300
C68 C74 1.379(2)
C68 C69 1.440(2)
C69 C70 1.338(2)
C69 H69 0.9300
C70 H70 0.9300
C71 C73 1.428(2)
C71 C72 1.439(2)
C72 N5 1.149(2)
C73 N6 1.151(2)
C74 C75 1.432(2)
C74 C76 1.433(2)
C75 N7 1.148(2)
C76 N8 1.149(2)
